data_4345848
loop_
_publ_author_name
'Chorazy, Szymon'
'Kumar, Kunal'
'Nakabayashi, Koji'
'Sieklucka, Barbara'
'Ohkoshi, Shin-Ichi'

_publ_section_title
;
 Fine Tuning of Multicolored Photoluminescence in Crystalline Magnetic
 Materials Constructed of Trimetallic EuxTb1-x[Co(CN)6] Cyanido-Bridged
 Chains.
;
_journal_issue 9
_journal_name_full 'Inorganic chemistry'
_journal_page_first 5239
_journal_page_last 5252
_journal_paper_doi 10.1021/acs.inorgchem.7b00369
_journal_volume 56
_journal_year 2017
_chemical_formula_moiety 'C16 H20 Co Eu0.50 N8 O7 Tb0.50'
_chemical_formula_sum 'C16 H20 Co Eu0.5 N8 O7 Tb0.5'
_chemical_formula_weight 650.77
_space_group_IT_number 15
_symmetry_cell_setting monoclinic
_symmetry_Int_Tables_number 15
_symmetry_space_group_name_Hall '-C 2yc'
_symmetry_space_group_name_H-M 'C 1 2/c 1'
_atom_sites_solution_hydrogens difmap
_audit_conform_dict_location ftp://ftp.iucr.org/pub/cif_core.dic
_audit_conform_dict_name cif_core.dic
_audit_conform_dict_version 2.4.3
_audit_creation_date 2016-10-19T12:58:52-00:00
_audit_creation_method 'WinGX routine CIF_UPDATE'
_cell_angle_alpha 90
_cell_angle_beta 116.600(8)
_cell_angle_gamma 90
_cell_formula_units_Z 4
_cell_length_a 15.8179(5)
_cell_length_b 9.2054(3)
_cell_length_c 17.6221(5)
_cell_measurement_reflns_used 10908
_cell_measurement_temperature 100(2)
_cell_measurement_theta_max 27.478
_cell_measurement_theta_min 3.211
_cell_measurement_wavelength 0.71075
_cell_volume 2294.4(2)
_computing_molecular_graphics 'Ortep for Windows (Farrugia, 2012)'
_computing_publication_material 'WinGX publication routines (Farrugia, 2012)'
_computing_structure_refinement 'SHELXL-2014/7 (Sheldrick, 2014)'
_diffrn_ambient_temperature 100(2)
_diffrn_measured_fraction_theta_full 0.998
_diffrn_measured_fraction_theta_max 0.998
_diffrn_measurement_device_type 'Rigaku R-AXIS RAPID'
_diffrn_measurement_method \w
_diffrn_radiation_probe x-ray
_diffrn_radiation_type MoK\a
_diffrn_radiation_wavelength 0.71075
_diffrn_reflns_av_R_equivalents 0.0179
_diffrn_reflns_av_unetI/netI 0.0143
_diffrn_reflns_Laue_measured_fraction_full 0.998
_diffrn_reflns_Laue_measured_fraction_max 0.998
_diffrn_reflns_limit_h_max 20
_diffrn_reflns_limit_h_min -20
_diffrn_reflns_limit_k_max 10
_diffrn_reflns_limit_k_min -11
_diffrn_reflns_limit_l_max 21
_diffrn_reflns_limit_l_min -22
_diffrn_reflns_number 10908
_diffrn_reflns_point_group_measured_fraction_full 0.998
_diffrn_reflns_point_group_measured_fraction_max 0.998
_diffrn_reflns_theta_full 25.242
_diffrn_reflns_theta_max 27.478
_diffrn_reflns_theta_min 3.211
_diffrn_standards_number 0
_exptl_absorpt_coefficient_mu 3.66
_exptl_absorpt_correction_T_max 1.0000
_exptl_absorpt_correction_T_min 0.8859
_exptl_absorpt_correction_type multi-scan
_exptl_absorpt_process_details 'ABSCOR (Rigaku, 1995)'
_exptl_crystal_colour colorless
_exptl_crystal_density_diffrn 1.884
_exptl_crystal_density_method 'not measured'
_exptl_crystal_description block
_exptl_crystal_F_000 1276
_exptl_crystal_size_max 0.13
_exptl_crystal_size_mid 0.13
_exptl_crystal_size_min 0.12
_refine_diff_density_max 0.877
_refine_diff_density_min -1.384
_refine_diff_density_rms 0.087
_refine_ls_extinction_method none
_refine_ls_goodness_of_fit_ref 1.213
_refine_ls_hydrogen_treatment refxyz
_refine_ls_matrix_type full
_refine_ls_number_constraints 0
_refine_ls_number_parameters 186
_refine_ls_number_reflns 2628
_refine_ls_number_restraints 6
_refine_ls_restrained_S_all 1.218
_refine_ls_R_factor_all 0.0209
_refine_ls_R_factor_gt 0.0192
_refine_ls_shift/su_max 0.001
_refine_ls_shift/su_mean 0
_refine_ls_structure_factor_coef Fsqd
_refine_ls_weighting_details 'w=1/[\s^2^(Fo^2^)+(0.0157P)^2^+5.0461P] where P=(Fo^2^+2Fc^2^)/3'
_refine_ls_weighting_scheme calc
_refine_ls_wR_factor_gt 0.0385
_refine_ls_wR_factor_ref 0.039
_reflns_Friedel_coverage 0
_reflns_number_gt 2568
_reflns_number_total 2628
_reflns_threshold_expression 'I > 2\s(I)'
_cod_data_source_file ic7b00369_si_002.cif
_cod_data_source_block EuTbCo
_cod_original_cell_volume 2294.36(19)
_cod_original_sg_symbol_H-M 'C 2/c'
_cod_original_formula_sum 'C16 H20 Co Eu0.50 N8 O7 Tb0.50'
_cod_database_code 4345848
_shelx_estimated_absorpt_t_min 0.648
_shelx_estimated_absorpt_t_max 0.668

loop_
_symmetry_equiv_pos_as_xyz
'x, y, z'
'-x, y, -z+1/2'
'x+1/2, y+1/2, z'
'-x+1/2, y+1/2, -z+1/2'
'-x, -y, -z'
'x, -y, z-1/2'
'-x+1/2, -y+1/2, -z'
'x+1/2, -y+1/2, z-1/2'

loop_
_atom_site_label
_atom_site_type_symbol
_atom_site_fract_x
_atom_site_fract_y
_atom_site_fract_z
_atom_site_U_iso_or_equiv
_atom_site_adp_type
_atom_site_occupancy
_atom_site_site_symmetry_order
_atom_site_calc_flag
_atom_site_refinement_flags_posn
_atom_site_refinement_flags_adp
_atom_site_refinement_flags_occupancy
Tb1 Tb 0.5 0.40805(2) 0.25 0.00490(5) Uani 0.5 2 d S T P
Eu1 Eu 0.5 0.40805(2) 0.25 0.00490(5) Uani 0.5 2 d S T P
Co1 Co 0.75 0.75 0.5 0.00584(8) Uani 1 2 d S . P
O1 O 0.60968(10) 0.47270(16) 0.20510(9) 0.0088(3) Uani 1 1 d D . .
O2 O 0.37691(11) 0.32959(17) 0.11561(10) 0.0128(3) Uani 1 1 d D . .
O3 O 0.56064(11) 0.19138(17) 0.21113(10) 0.0110(3) Uani 1 1 d D . .
O4 O 0.5 0.9259(3) 0.25 0.0211(5) Uani 1 2 d DS T P
N1 N 0.58664(13) 0.62475(19) 0.34307(11) 0.0100(4) Uani 1 1 d . . .
N4 N 0.73042(13) 0.7998(2) 0.20116(11) 0.0114(4) Uani 1 1 d . . .
N3 N 0.69938(15) 1.0587(2) 0.43303(13) 0.0190(4) Uani 1 1 d . . .
N2 N 0.88285(13) 0.7168(2) 0.41823(11) 0.0133(4) Uani 1 1 d . . .
C1 C 0.64851(14) 0.6751(2) 0.40117(13) 0.0079(4) Uani 1 1 d . . .
C4 C 0.70911(15) 0.6756(2) 0.22867(14) 0.0102(4) Uani 1 1 d . . .
C5 C 0.62961(14) 0.5939(2) 0.17681(13) 0.0086(4) Uani 1 1 d . . .
C6 C 0.57403(16) 0.6485(2) 0.09478(14) 0.0117(4) Uani 1 1 d . . .
C7 C 0.59788(16) 0.7772(3) 0.06863(14) 0.0147(4) Uani 1 1 d . . .
C8 C 0.67755(16) 0.8527(3) 0.12288(15) 0.0137(4) Uani 1 1 d . . .
C3 C 0.71830(15) 0.9416(2) 0.45680(13) 0.0105(4) Uani 1 1 d . . .
C2 C 0.83340(15) 0.7316(2) 0.44944(13) 0.0098(4) Uani 1 1 d . . .
H8 H 0.7008(18) 0.940(3) 0.1108(16) 0.010(6) Uiso 1 1 d . . .
H7 H 0.564(2) 0.812(3) 0.0139(18) 0.016(7) Uiso 1 1 d . . .
H6 H 0.520(2) 0.599(3) 0.0598(17) 0.016(7) Uiso 1 1 d . . .
H3B H 0.550(2) 0.102(2) 0.2170(17) 0.019 Uiso 1 1 d D U .
H3A H 0.570(2) 0.195(3) 0.1675(14) 0.019 Uiso 1 1 d D U .
H4 H 0.7496(19) 0.648(3) 0.2828(17) 0.012(6) Uiso 1 1 d . . .
H2A H 0.3539(19) 0.245(2) 0.1031(17) 0.015 Uiso 1 1 d D U .
H2B H 0.3430(18) 0.381(3) 0.0727(14) 0.015 Uiso 1 1 d D U .
H1 H 0.6554(16) 0.410(3) 0.2351(15) 0.015 Uiso 1 1 d D U .
H4A H 0.4624(17) 0.868(3) 0.2117(14) 0.015 Uiso 1 1 d D U .

loop_
_atom_site_aniso_label
_atom_site_aniso_U_11
_atom_site_aniso_U_22
_atom_site_aniso_U_33
_atom_site_aniso_U_23
_atom_site_aniso_U_13
_atom_site_aniso_U_12
Tb1 0.00506(7) 0.00385(7) 0.00585(7) 0 0.00248(5) 0
Eu1 0.00506(7) 0.00385(7) 0.00585(7) 0 0.00248(5) 0
Co1 0.00644(18) 0.00458(19) 0.00592(18) -0.00046(13) 0.00225(14) -0.00037(14)
O1 0.0083(7) 0.0072(7) 0.0115(7) 0.0013(5) 0.0050(6) 0.0006(6)
O2 0.0141(8) 0.0077(8) 0.0105(7) -0.0008(6) 0.0000(6) -0.0023(6)
O3 0.0160(8) 0.0079(7) 0.0140(8) 0.0000(6) 0.0110(6) 0.0004(6)
O4 0.0281(14) 0.0086(12) 0.0214(12) 0 0.0066(10) 0
N1 0.0094(9) 0.0101(9) 0.0105(9) -0.0003(7) 0.0044(7) 0.0005(7)
N4 0.0105(9) 0.0107(9) 0.0134(9) -0.0004(7) 0.0057(7) -0.0014(7)
N3 0.0236(11) 0.0130(10) 0.0195(10) 0.0032(8) 0.0087(8) 0.0029(8)
N2 0.0114(9) 0.0175(10) 0.0102(9) -0.0020(7) 0.0043(7) -0.0021(8)
C1 0.0099(10) 0.0068(9) 0.0098(10) 0.0009(7) 0.0067(9) 0.0016(8)
C4 0.0085(10) 0.0115(10) 0.0104(10) 0.0012(8) 0.0039(8) 0.0000(8)
C5 0.0091(9) 0.0088(9) 0.0101(9) -0.0006(8) 0.0063(7) 0.0013(8)
C6 0.0090(10) 0.0145(11) 0.0111(10) -0.0010(8) 0.0042(8) -0.0015(8)
C7 0.0128(11) 0.0176(11) 0.0125(11) 0.0055(9) 0.0047(9) 0.0020(9)
C8 0.0137(11) 0.0113(11) 0.0176(11) 0.0045(8) 0.0084(9) 0.0013(8)
C3 0.0106(10) 0.0115(11) 0.0085(9) -0.0020(8) 0.0037(8) -0.0013(8)
C2 0.0091(10) 0.0088(10) 0.0079(9) -0.0005(7) 0.0006(8) -0.0010(8)

loop_
_atom_type_symbol
_atom_type_description
_atom_type_scat_dispersion_real
_atom_type_scat_dispersion_imag
_atom_type_scat_source
Eu Eu -0.1578 3.6682 'International Tables Vol C Tables 4.2.6.8 and 6.1.1.4'
Tb Tb -0.1723 4.1537 'International Tables Vol C Tables 4.2.6.8 and 6.1.1.4'
Co Co 0.3494 0.9721 'International Tables Vol C Tables 4.2.6.8 and 6.1.1.4'
C C 0.0033 0.0016 'International Tables Vol C Tables 4.2.6.8 and 6.1.1.4'
H H 0 0 'International Tables Vol C Tables 4.2.6.8 and 6.1.1.4'
N N 0.0061 0.0033 'International Tables Vol C Tables 4.2.6.8 and 6.1.1.4'
O O 0.0106 0.006 'International Tables Vol C Tables 4.2.6.8 and 6.1.1.4'

loop_
_geom_angle_atom_site_label_1
_geom_angle_atom_site_label_2
_geom_angle_atom_site_label_3
_geom_angle
_geom_angle_site_symmetry_1
_geom_angle_site_symmetry_3
O1 Tb1 O1 149.80(7) . 2_655
O1 Tb1 O2 90.79(6) . 2_655
O1 Tb1 O2 98.20(5) 2_655 2_655
O1 Tb1 O2 98.20(5) . .
O1 Tb1 O2 90.79(6) 2_655 .
O2 Tb1 O2 145.07(8) 2_655 .
O1 Tb1 O3 70.18(5) . .
O1 Tb1 O3 139.90(5) 2_655 .
O2 Tb1 O3 77.55(5) 2_655 .
O2 Tb1 O3 74.04(5) . .
O1 Tb1 O3 139.90(5) . 2_655
O1 Tb1 O3 70.18(5) 2_655 2_655
O2 Tb1 O3 74.04(5) 2_655 2_655
O2 Tb1 O3 77.55(5) . 2_655
O3 Tb1 O3 70.37(7) . 2_655
O1 Tb1 N1 75.33(5) . .
O1 Tb1 N1 81.18(5) 2_655 .
O2 Tb1 N1 68.76(6) 2_655 .
O2 Tb1 N1 146.17(6) . .
O3 Tb1 N1 130.74(6) . .
O3 Tb1 N1 128.53(5) 2_655 .
O1 Tb1 N1 81.18(5) . 2_655
O1 Tb1 N1 75.33(5) 2_655 2_655
O2 Tb1 N1 146.17(6) 2_655 2_655
O2 Tb1 N1 68.76(6) . 2_655
O3 Tb1 N1 128.53(5) . 2_655
O3 Tb1 N1 130.74(5) 2_655 2_655
N1 Tb1 N1 77.41(8) . 2_655
C1 Co1 C1 180 7_666 .
C1 Co1 C3 89.63(9) 7_666 .
C1 Co1 C3 90.37(9) . .
C1 Co1 C3 90.37(9) 7_666 7_666
C1 Co1 C3 89.63(9) . 7_666
C3 Co1 C3 180 . 7_666
C1 Co1 C2 90.98(9) 7_666 7_666
C1 Co1 C2 89.02(9) . 7_666
C3 Co1 C2 89.50(9) . 7_666
C3 Co1 C2 90.50(9) 7_666 7_666
C1 Co1 C2 89.02(9) 7_666 .
C1 Co1 C2 90.98(9) . .
C3 Co1 C2 90.50(9) . .
C3 Co1 C2 89.50(9) 7_666 .
C2 Co1 C2 180.00(9) 7_666 .
C5 O1 Tb1 134.39(13) . .
C5 O1 H1 120.4(18) . .
Tb1 O1 H1 99.6(18) . .
Tb1 O2 H2A 126.6(19) . .
Tb1 O2 H2B 128.1(19) . .
H2A O2 H2B 105(3) . .
Tb1 O3 H3B 128.6(19) . .
Tb1 O3 H3A 118(2) . .
H3B O3 H3A 106(3) . .
C1 N1 Tb1 152.06(16) . .
C4 N4 C8 122.51(19) . .
N1 C1 Co1 177.14(19) . .
N4 C4 C5 121.3(2) . .
N4 C4 H4 116.1(17) . .
C5 C4 H4 122.5(17) . .
O1 C5 C4 120.41(19) . .
O1 C5 C6 123.14(19) . .
C4 C5 C6 116.5(2) . .
C7 C6 C5 120.7(2) . .
C7 C6 H6 120.7(17) . .
C5 C6 H6 118.5(17) . .
C8 C7 C6 120.0(2) . .
C8 C7 H7 118.0(18) . .
C6 C7 H7 121.8(18) . .
N4 C8 C7 119.0(2) . .
N4 C8 H8 114.3(16) . .
C7 C8 H8 126.7(16) . .
N3 C3 Co1 177.92(19) . .
N2 C2 Co1 178.2(2) . .

loop_
_geom_bond_atom_site_label_1
_geom_bond_atom_site_label_2
_geom_bond_distance
_geom_bond_site_symmetry_2
Tb1 O1 2.2846(14) .
Tb1 O1 2.2846(14) 2_655
Tb1 O2 2.4066(15) 2_655
Tb1 O2 2.4066(15) .
Tb1 O3 2.4404(15) .
Tb1 O3 2.4404(15) 2_655
Tb1 N1 2.5563(18) .
Tb1 N1 2.5563(18) 2_655
Co1 C1 1.892(2) 7_666
Co1 C1 1.893(2) .
Co1 C3 1.897(2) .
Co1 C3 1.897(2) 7_666
Co1 C2 1.901(2) 7_666
Co1 C2 1.901(2) .
O1 C5 1.317(3) .
O1 H1 0.891(17) .
O2 H2A 0.848(17) .
O2 H2B 0.850(17) .
O3 H3B 0.856(17) .
O3 H3A 0.843(17) .
O4 H4A 0.856(17) .
N1 C1 1.151(3) .
N4 C4 1.343(3) .
N4 C8 1.344(3) .
N3 C3 1.147(3) .
N2 C2 1.148(3) .
C4 C5 1.397(3) .
C4 H4 0.91(3) .
C5 C6 1.406(3) .
C6 C7 1.383(3) .
C6 H6 0.92(3) .
C7 C8 1.380(3) .
C7 H7 0.93(3) .
C8 H8 0.95(3) .

loop_
_geom_torsion_atom_site_label_1
_geom_torsion_atom_site_label_2
_geom_torsion_atom_site_label_3
_geom_torsion_atom_site_label_4
_geom_torsion
C8 N4 C4 C5 -0.3(3)
Tb1 O1 C5 C4 105.1(2)
Tb1 O1 C5 C6 -74.9(3)
N4 C4 C5 O1 -179.67(19)
N4 C4 C5 C6 0.3(3)
O1 C5 C6 C7 179.4(2)
C4 C5 C6 C7 -0.6(3)
C5 C6 C7 C8 0.7(3)
C4 N4 C8 C7 0.4(3)
C6 C7 C8 N4 -0.7(3)
